data_1557405
loop_
_publ_author_name
'Yuan, K.'
'Kahan, R. J.'
'Si, C.'
'Williams, A.'
'Kirschner, S.'
'Uzelac, M.'
'Zysman-Colman, E.'
'Ingleson, M. J.'

_publ_section_title
;
 The synthesis of brominated-boron-doped PAHs by alkyne 1,1-bromoboration:
 mechanistic and functionalisation studies
;
_journal_issue 12
_journal_name_full 'Chemical Science'
_journal_page_first 3258
_journal_page_last 3267
_journal_paper_doi 10.1039/C9SC05404A
_journal_volume 11
_journal_year 2020
_chemical_formula_moiety 'C62 H56 B2 Br2, 1[C6H14]'
_chemical_formula_sum 'C62 H56 B2 Br2'
_chemical_formula_weight 982.50
_space_group_crystal_system triclinic
_space_group_IT_number 2
_space_group_name_Hall '-P 1'
_space_group_name_H-M_alt 'P -1'
_atom_sites_solution_hydrogens geom
_atom_sites_solution_primary direct
_audit_creation_date 2019-10-21
_audit_creation_method
;
Olex2 1.2
(compiled 2018.05.29 svn.r3508 for OlexSys, GUI svn.r5506)
;
_audit_update_record
;
2019-10-25 deposited with the CCDC.	2020-02-26 downloaded from the CCDC.
;
_cell_angle_alpha 82.02(3)
_cell_angle_beta 73.02(3)
_cell_angle_gamma 71.06(3)
_cell_formula_units_Z 1
_cell_length_a 9.836(2)
_cell_length_b 10.894(2)
_cell_length_c 14.514(3)
_cell_measurement_reflns_used 3372
_cell_measurement_temperature 120.00(10)
_cell_measurement_theta_max 26.6560
_cell_measurement_theta_min 3.6050
_cell_volume 1405.2(6)
_computing_cell_refinement 'CrysAlisPro 1.171.40.54a (Rigaku OD, 2019)'
_computing_data_collection 'CrysAlisPro 1.171.40.54a (Rigaku OD, 2019)'
_computing_data_reduction 'CrysAlisPro 1.171.40.54a (Rigaku OD, 2019)'
_computing_molecular_graphics 'Olex2 (Dolomanov et al., 2009)'
_computing_publication_material 'Olex2 (Dolomanov et al., 2009)'
_computing_structure_refinement 'ShelXL (Sheldrick, 2015)'
_computing_structure_solution 'ShelXS-1997 (Sheldrick, 2008)'
_diffrn_ambient_environment N~2~
_diffrn_ambient_temperature 120.00(10)
_diffrn_detector 'CCD plate'
_diffrn_detector_area_resol_mean 5.1574
_diffrn_detector_type Atlas
_diffrn_measured_fraction_theta_full 0.998
_diffrn_measured_fraction_theta_max 0.998
_diffrn_measurement_details
;
List of Runs (angles in degrees, time in seconds):

  # Type    Start    End  Width  t~exp~   \w     \q     \k     \f   Frames
#--------------------------------------------------------------------------
  1  \w    -46.00   3.00   1.00   30.00    --   -9.35  91.00-122.00   49
  2  \w    -24.00  27.00   1.00   30.00    --   -9.35 -91.00 123.00   51
  3  \w    -24.00  47.00   1.00   30.00    --   10.52 -91.00 123.00   71
  4  \w    -41.00  21.00   1.00   30.00    --   -9.35  77.00 -60.00   62
  5  \w    -41.00  21.00   1.00   30.00    --   -9.35  77.00  90.00   62
  6  \w    -41.00  21.00   1.00   30.00    --   -9.35  77.00   0.00   62
  7  \w    -41.00  21.00   1.00   30.00    --   -9.35  77.00  30.00   62
  8  \w    -41.00  21.00   1.00   30.00    --   -9.35  77.00 150.00   62
  9  \w     14.00  56.00   1.00   30.00    --   10.52  57.00 -90.00   42
 10  \w    -59.00  36.00   1.00   30.00    --   10.52 -57.00-150.00   95
;
_diffrn_measurement_device 'four-circle diffractometer'
_diffrn_measurement_device_type 'SuperNova, Dual, Cu at home/near, Atlas'
_diffrn_measurement_method '\w scans'
_diffrn_orient_matrix_type 'CrysAlisPro convention (1999,Acta A55,543-557)'
_diffrn_orient_matrix_UB_11 0.0066641000
_diffrn_orient_matrix_UB_12 -0.0171834000
_diffrn_orient_matrix_UB_13 -0.0468534000
_diffrn_orient_matrix_UB_21 -0.0690689000
_diffrn_orient_matrix_UB_22 0.0476142000
_diffrn_orient_matrix_UB_23 -0.0003373000
_diffrn_orient_matrix_UB_31 0.0378462000
_diffrn_orient_matrix_UB_32 0.0467686000
_diffrn_orient_matrix_UB_33 -0.0205437000
_diffrn_radiation_monochromator mirror
_diffrn_radiation_probe x-ray
_diffrn_radiation_type MoK\a
_diffrn_radiation_wavelength 0.71073
_diffrn_reflns_av_R_equivalents 0.0816
_diffrn_reflns_av_unetI/netI 0.0869
_diffrn_reflns_Laue_measured_fraction_full 0.998
_diffrn_reflns_Laue_measured_fraction_max 0.998
_diffrn_reflns_limit_h_max 11
_diffrn_reflns_limit_h_min -11
_diffrn_reflns_limit_k_max 13
_diffrn_reflns_limit_k_min -13
_diffrn_reflns_limit_l_max 17
_diffrn_reflns_limit_l_min -17
_diffrn_reflns_number 22003
_diffrn_reflns_point_group_measured_fraction_full 0.998
_diffrn_reflns_point_group_measured_fraction_max 0.998
_diffrn_reflns_theta_full 25.500
_diffrn_reflns_theta_max 25.680
_diffrn_reflns_theta_min 3.253
_diffrn_source 'micro-focus sealed X-ray tube'
_diffrn_source_type 'SuperNova (Mo) X-ray Source'
_diffrn_standards_number 0
_exptl_absorpt_coefficient_mu 1.478
_exptl_absorpt_correction_T_max 0.76096
_exptl_absorpt_correction_T_min 0.75364
_exptl_absorpt_correction_type multi-scan
_exptl_absorpt_process_details
;
CrysAlisPro 1.171.40.54a (Rigaku Oxford Diffraction, 2019)
Spherical absorption correction
 using equivalent radius and absorption coefficient.
Empirical absorption correction using spherical harmonics,
 implemented in SCALE3 ABSPACK scaling algorithm.
;
_exptl_crystal_colour 'dark blue'
_exptl_crystal_colour_modifier dark
_exptl_crystal_colour_primary blue
_exptl_crystal_density_diffrn 1.161
_exptl_crystal_description blade
_exptl_crystal_F_000 508
_exptl_crystal_recrystallization_method
'The material was recrystallised from a mixture of hexane and DCM  by solvent layering'
_exptl_crystal_size_max 0.257
_exptl_crystal_size_mid 0.045
_exptl_crystal_size_min 0.038
_refine_diff_density_max 1.162
_refine_diff_density_min -0.703
_refine_diff_density_rms 0.072
_refine_ls_extinction_method none
_refine_ls_goodness_of_fit_ref 1.020
_refine_ls_hydrogen_treatment constr
_refine_ls_matrix_type full
_refine_ls_number_parameters 325
_refine_ls_number_reflns 5328
_refine_ls_number_restraints 18
_refine_ls_restrained_S_all 1.019
_refine_ls_R_factor_all 0.1034
_refine_ls_R_factor_gt 0.0698
_refine_ls_shift/su_max 0.000
_refine_ls_shift/su_mean 0.000
_refine_ls_structure_factor_coef Fsqd
_refine_ls_weighting_details 'w=1/[\s^2^(Fo^2^)+(0.0453P)^2^+2.2843P] where P=(Fo^2^+2Fc^2^)/3'
_refine_ls_weighting_scheme calc
_refine_ls_wR_factor_gt 0.1328
_refine_ls_wR_factor_ref 0.1467
_reflns_Friedel_coverage 0.000
_reflns_number_gt 3711
_reflns_number_total 5328
_reflns_threshold_expression 'I > 2\s(I)'
_cod_data_source_file c9sc05404a2.cif
_cod_data_source_block mi19008_refinalized
_cod_depositor_comments
;Adding full bibliography for 1557396--1557406.cif.

 Adding full bibliography for 1557396--1557406.cif.
;
_cod_original_cell_volume 1405.1(6)
_cod_database_code 1557405
_shelx_shelxl_version_number 2018/3
_chemical_oxdiff_formula 'C70 H68 Br2 '
_chemical_oxdiff_usercomment '@ 120 K'
_shelx_space_group_comment
;
The symmetry employed for this shelxl refinement is uniquely defined
by the following loop, which should always be used as a source of
symmetry information in preference to the above space-group names.
They are only intended as comments.
;
_shelx_estimated_absorpt_t_max 0.946
_shelx_estimated_absorpt_t_min 0.703
_reflns_odcompleteness_completeness 99.78
_reflns_odcompleteness_iscentric 1
_reflns_odcompleteness_theta 25.63
_olex2_refinement_description
;
1. Fixed Uiso
 At 1.2 times of:
  All C(H) groups
 At 1.5 times of:
  All C(H,H,H) groups
2. Rigid bond restraints
 C29A, C31A, C29B, C31B
 with sigma for 1-2 distances of 0.003 and sigma for 1-3 distances of 0.003
3. Uiso/Uaniso restraints and constraints
C29A \\sim C31A \\sim C29B \\sim C31B: within 2A with sigma of 0.012 and sigma
for terminal atoms of 0.024
4. Others
 Sof(C29B)=Sof(H29D)=Sof(H29E)=Sof(H29F)=Sof(C31B)=Sof(H31D)=Sof(H31E)=
 Sof(H31F)=1-FVAR(1)
 Sof(C29A)=Sof(H29A)=Sof(H29B)=Sof(H29C)=Sof(C31A)=Sof(H31A)=Sof(H31B)=
 Sof(H31C)=FVAR(1)
5.a Aromatic/amide H refined with riding coordinates:
 C3AA(H3AA), C10(H10), C5(H5), C11(H11), C26(H26), C23(H23), C27(H27),
 C24(H24), C17(H17), C15(H15)
5.b Idealised Me refined as rotating group:
 C19(H19A,H19B,H19C), C30(H30A,H30B,H30C), C29A(H29A,H29B,H29C), C31A(H31A,
 H31B,H31C), C29B(H29D,H29E,H29F), C31B(H31D,H31E,H31F), C20(H20A,H20B,H20C),
 C21(H21A,H21B,H21C)
;
_olex2_submission_original_sample_id KY170
_olex2_submission_special_instructions 'No special instructions were received'
_oxdiff_exptl_absorpt_empirical_details
;
Empirical correction (ABSPACK) includes:
- Absorption correction using spherical harmonics
- Frame scaling
;
_oxdiff_exptl_absorpt_empirical_full_max 1.109
_oxdiff_exptl_absorpt_empirical_full_min 0.821

loop_
_space_group_symop_operation_xyz
'x, y, z'
'-x, -y, -z'

loop_
_atom_site_label
_atom_site_type_symbol
_atom_site_fract_x
_atom_site_fract_y
_atom_site_fract_z
_atom_site_U_iso_or_equiv
_atom_site_adp_type
_atom_site_occupancy
_atom_site_site_symmetry_order
_atom_site_calc_flag
_atom_site_refinement_flags_posn
_atom_site_refinement_flags_adp
_atom_site_refinement_flags_occupancy
_atom_site_disorder_assembly
_atom_site_disorder_group
Br1 Br 0.81532(7) 0.34351(4) 0.26017(3) 0.0563(2) Uani 1 1 d . . . . .
C7 C 0.5646(4) 0.8787(3) 0.4512(3) 0.0213(9) Uani 1 1 d . . . . .
C3AA C 0.6626(5) 0.6444(3) 0.5533(3) 0.0259(9) Uani 1 1 d . . . . .
H3AA H 0.695209 0.565866 0.589233 0.031 Uiso 1 1 calc R . . . .
C12 C 0.6399(4) 0.7593(3) 0.3025(3) 0.0234(9) Uani 1 1 d . . . . .
C9 C 0.5145(4) 0.9986(3) 0.3982(3) 0.0215(9) Uani 1 1 d . . . . .
C10 C 0.5304(5) 0.9934(4) 0.3008(3) 0.0270(10) Uani 1 1 d . . . . .
H10 H 0.499232 1.072082 0.264634 0.032 Uiso 1 1 calc R . . . .
C1AA C 0.7422(5) 0.5149(4) 0.4090(3) 0.0281(10) Uani 1 1 d . . . . .
C22 C 0.7980(5) 0.3977(3) 0.4702(3) 0.0260(9) Uani 1 1 d . . . . .
C2AA C 0.6782(4) 0.6402(3) 0.4560(3) 0.0227(9) Uani 1 1 d . . . . .
C6 C 0.5499(4) 0.8793(3) 0.5518(3) 0.0216(9) Uani 1 1 d . . . . .
C0AA C 0.7462(5) 0.5105(4) 0.3151(3) 0.0338(11) Uani 1 1 d . . . . .
C5 C 0.6005(5) 0.7606(4) 0.5997(3) 0.0279(10) Uani 1 1 d . . . . .
H5 H 0.592222 0.759176 0.666728 0.033 Uiso 1 1 calc R . . . .
C8 C 0.6281(4) 0.7605(3) 0.4029(3) 0.0236(9) Uani 1 1 d . . . . .
C11 C 0.5897(5) 0.8782(4) 0.2545(3) 0.0261(9) Uani 1 1 d . . . . .
H11 H 0.596742 0.879934 0.187678 0.031 Uiso 1 1 calc R . . . .
C25 C 0.8993(5) 0.1863(4) 0.5951(3) 0.0283(10) Uani 1 1 d . . . . .
C28 C 0.9536(5) 0.0753(4) 0.6658(3) 0.0368(11) Uani 1 1 d . . . . .
B1 B 0.6999(6) 0.6310(4) 0.2498(4) 0.0306(11) Uani 1 1 d . . . . .
C26 C 0.9898(5) 0.2574(4) 0.5406(3) 0.0391(12) Uani 1 1 d . . . . .
H26 H 1.089603 0.234319 0.545075 0.047 Uiso 1 1 calc R . . . .
C23 C 0.7074(5) 0.3261(4) 0.5225(4) 0.0462(13) Uani 1 1 d . . . . .
H23 H 0.608138 0.348252 0.517232 0.055 Uiso 1 1 calc R . . . .
C27 C 0.9413(5) 0.3613(4) 0.4796(3) 0.0405(12) Uani 1 1 d . . . . .
H27 H 1.007597 0.408274 0.443672 0.049 Uiso 1 1 calc R . . . .
C24 C 0.7578(5) 0.2215(4) 0.5833(4) 0.0468(14) Uani 1 1 d . . . . .
H24 H 0.692400 0.172965 0.617691 0.056 Uiso 1 1 calc R . . . .
C13 C 0.7122(5) 0.6305(4) 0.1401(3) 0.0345(11) Uani 1 1 d . . . . .
C18 C 0.5984(6) 0.6144(4) 0.1087(3) 0.0460(13) Uani 1 1 d . . . . .
C14 C 0.8375(6) 0.6516(5) 0.0703(3) 0.0493(13) Uani 1 1 d . . . . .
C16 C 0.7265(8) 0.6497(5) -0.0574(4) 0.0644(17) Uani 1 1 d . . . . .
C17 C 0.6065(7) 0.6251(5) 0.0100(4) 0.0553(15) Uani 1 1 d . . . . .
H17 H 0.527496 0.615212 -0.010549 0.066 Uiso 1 1 calc R . . . .
C15 C 0.8420(8) 0.6613(6) -0.0272(4) 0.0725(19) Uani 1 1 d . . . . .
H15 H 0.926442 0.676180 -0.073765 0.087 Uiso 1 1 calc R . . . .
C19 C 0.4654(7) 0.5863(7) 0.1820(4) 0.081(2) Uani 1 1 d . . . . .
H19A H 0.499276 0.506150 0.219879 0.121 Uiso 1 1 calc GR . . . .
H19B H 0.396806 0.576037 0.148514 0.121 Uiso 1 1 calc GR . . . .
H19C H 0.414080 0.658614 0.225106 0.121 Uiso 1 1 calc GR . . . .
C30 C 0.8717(7) -0.0235(5) 0.6838(5) 0.082(2) Uani 1 1 d . . . . .
H30A H 0.886978 -0.061694 0.622915 0.124 Uiso 1 1 calc GR . . . .
H30B H 0.765026 0.018470 0.710702 0.124 Uiso 1 1 calc GR . . . .
H30C H 0.909290 -0.091859 0.729534 0.124 Uiso 1 1 calc GR . . . .
C29A C 0.9815(16) 0.1342(9) 0.7430(8) 0.055(3) Uani 0.547(12) 1 d . U P A 1
H29A H 1.057559 0.178254 0.713963 0.083 Uiso 0.547(12) 1 calc GR . P A 1
H29B H 1.016223 0.065744 0.789577 0.083 Uiso 0.547(12) 1 calc GR . P A 1
H29C H 0.888901 0.197240 0.775949 0.083 Uiso 0.547(12) 1 calc GR . P A 1
C31A C 1.1158(10) -0.0129(9) 0.6055(8) 0.038(3) Uani 0.547(12) 1 d . U P A 1
H31A H 1.103191 -0.054635 0.554245 0.058 Uiso 0.547(12) 1 calc GR . P A 1
H31B H 1.161805 -0.079619 0.649136 0.058 Uiso 0.547(12) 1 calc GR . P A 1
H31C H 1.179944 0.042608 0.576903 0.058 Uiso 0.547(12) 1 calc GR . P A 1
C29B C 0.8608(19) 0.1282(11) 0.7742(8) 0.056(4) Uani 0.453(12) 1 d . U P A 2
H29D H 0.891926 0.061609 0.822914 0.084 Uiso 0.453(12) 1 calc GR . P A 2
H29E H 0.753779 0.146849 0.781976 0.084 Uiso 0.453(12) 1 calc GR . P A 2
H29F H 0.881536 0.207685 0.782151 0.084 Uiso 0.453(12) 1 calc GR . P A 2
C31B C 1.1066(13) 0.0301(12) 0.6612(12) 0.045(3) Uani 0.453(12) 1 d . U P A 2
H31D H 1.163045 -0.004299 0.597675 0.068 Uiso 0.453(12) 1 calc GR . P A 2
H31E H 1.124116 -0.038800 0.711329 0.068 Uiso 0.453(12) 1 calc GR . P A 2
H31F H 1.139233 0.101982 0.671374 0.068 Uiso 0.453(12) 1 calc GR . P A 2
C20 C 0.9641(7) 0.6688(7) 0.1006(4) 0.079(2) Uani 1 1 d . . . . .
H20A H 0.937139 0.757813 0.120595 0.118 Uiso 1 1 calc GR . . . .
H20B H 1.053648 0.652481 0.046292 0.118 Uiso 1 1 calc GR . . . .
H20C H 0.983891 0.607364 0.154694 0.118 Uiso 1 1 calc GR . . . .
C21 C 0.7334(10) 0.6630(7) -0.1650(4) 0.103(3) Uani 1 1 d . . . . .
H21A H 0.809946 0.587723 -0.197448 0.154 Uiso 1 1 calc GR . . . .
H21B H 0.758358 0.742572 -0.193397 0.154 Uiso 1 1 calc GR . . . .
H21C H 0.636449 0.667311 -0.173041 0.154 Uiso 1 1 calc GR . . . .

loop_
_atom_site_aniso_label
_atom_site_aniso_U_11
_atom_site_aniso_U_22
_atom_site_aniso_U_33
_atom_site_aniso_U_23
_atom_site_aniso_U_13
_atom_site_aniso_U_12
Br1 0.1010(5) 0.0211(2) 0.0323(3) -0.00157(17) -0.0166(3) 0.0001(2)
C7 0.019(2) 0.0203(19) 0.024(2) 0.0040(15) -0.0080(17) -0.0059(16)
C3AA 0.032(3) 0.0186(19) 0.028(2) 0.0072(16) -0.0127(19) -0.0067(17)
C12 0.025(2) 0.024(2) 0.021(2) 0.0044(15) -0.0083(18) -0.0064(17)
C9 0.023(2) 0.0231(19) 0.019(2) 0.0049(15) -0.0084(17) -0.0071(17)
C10 0.034(3) 0.0200(19) 0.027(2) 0.0055(16) -0.014(2) -0.0056(18)
C1AA 0.029(3) 0.024(2) 0.027(2) 0.0033(16) -0.0065(19) -0.0053(18)
C22 0.034(3) 0.0163(18) 0.027(2) -0.0005(15) -0.0112(19) -0.0037(18)
C2AA 0.023(2) 0.0194(19) 0.023(2) 0.0031(15) -0.0059(18) -0.0034(16)
C6 0.020(2) 0.0210(19) 0.022(2) 0.0059(15) -0.0076(17) -0.0053(17)
C0AA 0.043(3) 0.020(2) 0.030(2) -0.0029(17) -0.006(2) -0.0023(19)
C5 0.033(3) 0.026(2) 0.024(2) 0.0047(16) -0.0147(19) -0.0041(18)
C8 0.023(2) 0.0210(19) 0.028(2) 0.0050(16) -0.0079(18) -0.0087(17)
C11 0.031(3) 0.029(2) 0.019(2) 0.0010(16) -0.0109(19) -0.0076(18)
C25 0.030(3) 0.020(2) 0.033(2) 0.0012(17) -0.011(2) -0.0043(18)
C28 0.042(3) 0.030(2) 0.045(3) 0.0091(19) -0.026(2) -0.011(2)
B1 0.034(3) 0.026(2) 0.030(3) 0.002(2) -0.009(2) -0.008(2)
C26 0.030(3) 0.038(2) 0.053(3) 0.012(2) -0.024(2) -0.011(2)
C23 0.027(3) 0.045(3) 0.064(3) 0.027(2) -0.023(3) -0.010(2)
C27 0.037(3) 0.041(3) 0.052(3) 0.018(2) -0.022(2) -0.023(2)
C24 0.034(3) 0.044(3) 0.068(4) 0.032(2) -0.024(3) -0.024(2)
C13 0.055(3) 0.018(2) 0.029(2) 0.0024(16) -0.014(2) -0.007(2)
C18 0.062(4) 0.035(3) 0.040(3) -0.003(2) -0.018(3) -0.009(2)
C14 0.072(4) 0.056(3) 0.028(3) -0.001(2) -0.013(3) -0.032(3)
C16 0.111(5) 0.057(3) 0.042(3) 0.013(3) -0.032(4) -0.043(4)
C17 0.080(4) 0.045(3) 0.051(3) -0.004(2) -0.038(3) -0.013(3)
C15 0.108(6) 0.102(5) 0.032(3) 0.011(3) -0.015(3) -0.072(4)
C19 0.059(4) 0.129(6) 0.064(4) -0.038(4) -0.011(3) -0.032(4)
C30 0.060(4) 0.067(4) 0.130(6) 0.077(4) -0.059(4) -0.037(3)
C29A 0.073(9) 0.051(5) 0.045(6) 0.008(4) -0.034(6) -0.010(6)
C31A 0.032(5) 0.023(5) 0.054(7) 0.016(4) -0.017(5) -0.002(4)
C29B 0.068(10) 0.052(7) 0.041(7) 0.018(5) -0.026(7) -0.007(7)
C31B 0.033(7) 0.038(7) 0.064(9) 0.020(6) -0.027(6) -0.008(5)
C20 0.085(5) 0.131(6) 0.034(3) -0.011(3) 0.001(3) -0.063(5)
C21 0.184(9) 0.123(6) 0.044(4) 0.021(4) -0.054(5) -0.091(6)

loop_
_atom_type_symbol
_atom_type_description
_atom_type_scat_dispersion_real
_atom_type_scat_dispersion_imag
_atom_type_scat_source
C C 0.0033 0.0016 'International Tables Vol C Tables 4.2.6.8 and 6.1.1.4'
H H 0.0000 0.0000 'International Tables Vol C Tables 4.2.6.8 and 6.1.1.4'
B B 0.0013 0.0007 'International Tables Vol C Tables 4.2.6.8 and 6.1.1.4'
Br Br -0.2901 2.4595 'International Tables Vol C Tables 4.2.6.8 and 6.1.1.4'

loop_
_exptl_crystal_face_index_h
_exptl_crystal_face_index_k
_exptl_crystal_face_index_l
_exptl_crystal_face_perp_dist
1 0 20 0.0192
-1 0 -20 0.0192
7 9 18 0.0716
-9 -12 -13 0.0955
-12 1 1 0.0198
12 -1 -1 0.0198
-9 7 0 0.0524
13 6 -3 0.0702
-10 1 -16 0.0229
10 -1 16 0.0229
3 15 -3 0.1137

loop_
_geom_angle_atom_site_label_1
_geom_angle_atom_site_label_2
_geom_angle_atom_site_label_3
_geom_angle
_geom_angle_site_symmetry_1
_geom_angle_site_symmetry_3
_geom_angle_publ_flag
C6 C7 C9 119.9(3) . . ?
C8 C7 C9 119.6(3) . . ?
C8 C7 C6 120.5(3) . . ?
C2AA C3AA H3AA 119.2 . . ?
C2AA C3AA C5 121.5(3) . . ?
C5 C3AA H3AA 119.2 . . ?
C8 C12 B1 121.5(3) . . ?
C11 C12 C8 117.4(3) . . ?
C11 C12 B1 121.0(4) . . ?
C7 C9 C6 119.4(3) . 2_676 ?
C10 C9 C7 118.0(3) . . ?
C10 C9 C6 122.6(3) . 2_676 ?
C9 C10 H10 118.9 . . ?
C11 C10 C9 122.3(3) . . ?
C11 C10 H10 118.9 . . ?
C2AA C1AA C22 116.5(3) . . ?
C0AA C1AA C22 123.6(4) . . ?
C0AA C1AA C2AA 119.8(3) . . ?
C23 C22 C1AA 121.6(4) . . ?
C23 C22 C27 117.3(4) . . ?
C27 C22 C1AA 121.0(4) . . ?
C3AA C2AA C1AA 120.3(3) . . ?
C3AA C2AA C8 118.3(3) . . ?
C8 C2AA C1AA 121.5(3) . . ?
C7 C6 C9 120.7(3) . 2_676 ?
C5 C6 C7 117.6(3) . . ?
C5 C6 C9 121.7(3) . 2_676 ?
C1AA C0AA Br1 118.3(3) . . ?
C1AA C0AA B1 124.0(4) . . ?
B1 C0AA Br1 117.8(3) . . ?
C3AA C5 C6 122.4(4) . . ?
C3AA C5 H5 118.8 . . ?
C6 C5 H5 118.8 . . ?
C7 C8 C12 120.6(3) . . ?
C7 C8 C2AA 119.7(3) . . ?
C12 C8 C2AA 119.7(3) . . ?
C12 C11 H11 118.9 . . ?
C10 C11 C12 122.1(4) . . ?
C10 C11 H11 118.9 . . ?
C26 C25 C28 121.5(4) . . ?
C26 C25 C24 116.1(4) . . ?
C24 C25 C28 122.4(4) . . ?
C25 C28 C31A 105.6(5) . . ?
C25 C28 C29B 105.6(5) . . ?
C30 C28 C25 112.3(4) . . ?
C30 C28 C31A 98.6(5) . . ?
C30 C28 C29B 89.1(7) . . ?
C29A C28 C25 107.4(5) . . ?
C29A C28 C30 124.6(6) . . ?
C29A C28 C31A 106.4(7) . . ?
C31B C28 C25 118.7(6) . . ?
C31B C28 C30 117.6(6) . . ?
C31B C28 C29B 108.6(8) . . ?
C12 B1 C13 121.2(3) . . ?
C0AA B1 C12 113.3(4) . . ?
C0AA B1 C13 125.5(4) . . ?
C25 C26 H26 118.8 . . ?
C25 C26 C27 122.5(4) . . ?
C27 C26 H26 118.8 . . ?
C22 C23 H23 119.4 . . ?
C22 C23 C24 121.2(4) . . ?
C24 C23 H23 119.4 . . ?
C22 C27 C26 120.8(4) . . ?
C22 C27 H27 119.6 . . ?
C26 C27 H27 119.6 . . ?
C25 C24 C23 122.0(4) . . ?
C25 C24 H24 119.0 . . ?
C23 C24 H24 119.0 . . ?
C18 C13 B1 121.3(4) . . ?
C18 C13 C14 118.5(4) . . ?
C14 C13 B1 120.2(4) . . ?
C13 C18 C17 120.2(5) . . ?
C13 C18 C19 119.5(4) . . ?
C17 C18 C19 120.3(5) . . ?
C13 C14 C20 120.5(4) . . ?
C15 C14 C13 119.8(5) . . ?
C15 C14 C20 119.7(5) . . ?
C17 C16 C15 119.1(5) . . ?
C17 C16 C21 120.7(6) . . ?
C15 C16 C21 120.2(6) . . ?
C18 C17 H17 119.5 . . ?
C16 C17 C18 121.1(5) . . ?
C16 C17 H17 119.5 . . ?
C14 C15 H15 119.3 . . ?
C16 C15 C14 121.4(6) . . ?
C16 C15 H15 119.3 . . ?
C18 C19 H19A 109.5 . . ?
C18 C19 H19B 109.5 . . ?
C18 C19 H19C 109.5 . . ?
H19A C19 H19B 109.5 . . ?
H19A C19 H19C 109.5 . . ?
H19B C19 H19C 109.5 . . ?
C28 C30 H30A 109.5 . . ?
C28 C30 H30B 109.5 . . ?
C28 C30 H30C 109.5 . . ?
H30A C30 H30B 109.5 . . ?
H30A C30 H30C 109.5 . . ?
H30B C30 H30C 109.5 . . ?
C28 C29A H29A 109.5 . . ?
C28 C29A H29B 109.5 . . ?
C28 C29A H29C 109.5 . . ?
H29A C29A H29B 109.5 . . ?
H29A C29A H29C 109.5 . . ?
H29B C29A H29C 109.5 . . ?
C28 C31A H31A 109.5 . . ?
C28 C31A H31B 109.5 . . ?
C28 C31A H31C 109.5 . . ?
H31A C31A H31B 109.5 . . ?
H31A C31A H31C 109.5 . . ?
H31B C31A H31C 109.5 . . ?
C28 C29B H29D 109.5 . . ?
C28 C29B H29E 109.5 . . ?
C28 C29B H29F 109.5 . . ?
H29D C29B H29E 109.5 . . ?
H29D C29B H29F 109.5 . . ?
H29E C29B H29F 109.5 . . ?
C28 C31B H31D 109.5 . . ?
C28 C31B H31E 109.5 . . ?
C28 C31B H31F 109.5 . . ?
H31D C31B H31E 109.5 . . ?
H31D C31B H31F 109.5 . . ?
H31E C31B H31F 109.5 . . ?
C14 C20 H20A 109.5 . . ?
C14 C20 H20B 109.5 . . ?
C14 C20 H20C 109.5 . . ?
H20A C20 H20B 109.5 . . ?
H20A C20 H20C 109.5 . . ?
H20B C20 H20C 109.5 . . ?
C16 C21 H21A 109.5 . . ?
C16 C21 H21B 109.5 . . ?
C16 C21 H21C 109.5 . . ?
H21A C21 H21B 109.5 . . ?
H21A C21 H21C 109.5 . . ?
H21B C21 H21C 109.5 . . ?

loop_
_geom_bond_atom_site_label_1
_geom_bond_atom_site_label_2
_geom_bond_distance
_geom_bond_site_symmetry_2
_geom_bond_publ_flag
Br1 C0AA 1.921(4) . ?
C7 C9 1.437(5) . ?
C7 C6 1.424(5) . ?
C7 C8 1.418(5) . ?
C3AA H3AA 0.9500 . ?
C3AA C2AA 1.380(5) . ?
C3AA C5 1.388(5) . ?
C12 C8 1.430(5) . ?
C12 C11 1.394(5) . ?
C12 B1 1.544(6) . ?
C9 C10 1.382(5) . ?
C9 C6 1.467(5) 2_676 ?
C10 H10 0.9500 . ?
C10 C11 1.377(5) . ?
C1AA C22 1.495(5) . ?
C1AA C2AA 1.475(5) . ?
C1AA C0AA 1.359(6) . ?
C22 C23 1.368(6) . ?
C22 C27 1.377(6) . ?
C2AA C8 1.441(5) . ?
C6 C5 1.392(5) . ?
C0AA B1 1.533(6) . ?
C5 H5 0.9500 . ?
C11 H11 0.9500 . ?
C25 C28 1.535(5) . ?
C25 C26 1.372(6) . ?
C25 C24 1.374(6) . ?
C28 C30 1.496(7) . ?
C28 C29A 1.495(11) . ?
C28 C31A 1.630(11) . ?
C28 C29B 1.647(14) . ?
C28 C31B 1.408(12) . ?
B1 C13 1.562(6) . ?
C26 H26 0.9500 . ?
C26 C27 1.384(6) . ?
C23 H23 0.9500 . ?
C23 C24 1.389(6) . ?
C27 H27 0.9500 . ?
C24 H24 0.9500 . ?
C13 C18 1.392(7) . ?
C13 C14 1.409(7) . ?
C18 C17 1.403(7) . ?
C18 C19 1.514(8) . ?
C14 C15 1.393(7) . ?
C14 C20 1.509(8) . ?
C16 C17 1.371(8) . ?
C16 C15 1.378(8) . ?
C16 C21 1.531(7) . ?
C17 H17 0.9500 . ?
C15 H15 0.9500 . ?
C19 H19A 0.9800 . ?
C19 H19B 0.9800 . ?
C19 H19C 0.9800 . ?
C30 H30A 0.9800 . ?
C30 H30B 0.9800 . ?
C30 H30C 0.9800 . ?
C29A H29A 0.9800 . ?
C29A H29B 0.9800 . ?
C29A H29C 0.9800 . ?
C31A H31A 0.9800 . ?
C31A H31B 0.9800 . ?
C31A H31C 0.9800 . ?
C29B H29D 0.9800 . ?
C29B H29E 0.9800 . ?
C29B H29F 0.9800 . ?
C31B H31D 0.9800 . ?
C31B H31E 0.9800 . ?
C31B H31F 0.9800 . ?
C20 H20A 0.9800 . ?
C20 H20B 0.9800 . ?
C20 H20C 0.9800 . ?
C21 H21A 0.9800 . ?
C21 H21B 0.9800 . ?
C21 H21C 0.9800 . ?

loop_
_exptl_oxdiff_crystal_face_indexfrac_h
_exptl_oxdiff_crystal_face_indexfrac_k
_exptl_oxdiff_crystal_face_indexfrac_l
_exptl_oxdiff_crystal_face_x
_exptl_oxdiff_crystal_face_y
_exptl_oxdiff_crystal_face_z
1.1910 0.3230 19.9800 -0.9337 -0.0736 -0.3503
-1.1910 -0.3230 -19.9800 0.9337 0.0736 0.3503
7.2616 9.0829 17.7475 -0.9392 -0.0751 0.3350
-9.0967 -11.9782 -13.4559 0.7757 0.0625 -0.6280
-12.0211 1.2932 1.3416 -0.1652 0.8914 -0.4220
12.0211 -1.2932 -1.3416 0.1652 -0.8914 0.4220
-9.2355 7.2496 -0.0689 -0.1829 0.9831 -0.0091
12.5465 5.7830 -2.6541 0.1086 -0.5903 0.7998
-9.9572 0.6839 -16.3477 0.6878 0.7258 -0.0090
9.9572 -0.6839 16.3477 -0.6878 -0.7258 0.0090
3.4931 14.7100 -3.0980 -0.0843 0.4602 0.8838

loop_
_smtbx_masks_void_nr
_smtbx_masks_void_average_x
_smtbx_masks_void_average_y
_smtbx_masks_void_average_z
_smtbx_masks_void_volume
_smtbx_masks_void_count_electrons
_smtbx_masks_void_content
1 0.088 0.000 0.000 249.9 55.2 '0.5 hexane'
2 -0.038 0.421 0.695 9.7 0.0 ?
3 0.038 0.579 0.305 9.7 0.0 ?
